data_4511372
loop_
_publ_author_name
'Kodama, Koichi'
'Shitara, Hiroaki'
'Hirose, Takuji'

_publ_section_title
;
 Chirality Switching in Optical Resolution of Mandelic Acid in C1--C4
 Alcohols: Elucidation of Solvent Effects Based on X-ray Crystal
 Structures of Diastereomeric Salts
;
_journal_issue 7
_journal_name_full 'Crystal Growth &amp; Design'
_journal_page_first 3549
_journal_paper_doi 10.1021/cg500483p
_journal_volume 14
_journal_year 2014
_chemical_absolute_configuration syn
_chemical_formula_sum 'C23 H29 N O6'
_chemical_formula_weight 415.47
_chemical_name_systematic
;
 ?
;
_space_group_crystal_system orthorhombic
_space_group_IT_number 19
_space_group_name_Hall 'P 2ac 2ab'
_space_group_name_H-M_alt 'P 21 21 21'
_symmetry_space_group_name_Hall 'P 2ac 2ab'
_symmetry_space_group_name_H-M 'P 21 21 21'
_atom_sites_solution_hydrogens geom
_audit_creation_method SHELXL-2013
_cell_angle_alpha 90.000(5)
_cell_angle_beta 90.000(5)
_cell_angle_gamma 90.000(5)
_cell_formula_units_Z 4
_cell_length_a 5.850(5)
_cell_length_b 11.722(5)
_cell_length_c 30.617(5)
_cell_measurement_temperature 200(2)
_cell_volume 2100(2)
_computing_structure_refinement 'SHELXL-2013 (Sheldrick, 2013)'
_diffrn_ambient_temperature 200(2)
_diffrn_measured_fraction_theta_full 0.973
_diffrn_measured_fraction_theta_max 1.000
_diffrn_measurement_device_type CCD
_diffrn_measurement_method \w
_diffrn_radiation_type MoK\a
_diffrn_radiation_wavelength 0.71069
_diffrn_reflns_av_R_equivalents 0.1898
_diffrn_reflns_av_unetI/netI 0.3651
_diffrn_reflns_Laue_measured_fraction_full 0.973
_diffrn_reflns_Laue_measured_fraction_max 1.000
_diffrn_reflns_limit_h_max 6
_diffrn_reflns_limit_h_min -6
_diffrn_reflns_limit_k_max 11
_diffrn_reflns_limit_k_min -13
_diffrn_reflns_limit_l_max 36
_diffrn_reflns_limit_l_min -31
_diffrn_reflns_number 9800
_diffrn_reflns_point_group_measured_fraction_full 0.974
_diffrn_reflns_point_group_measured_fraction_max 1.000
_diffrn_reflns_theta_full 25.240
_diffrn_reflns_theta_max 24.997
_diffrn_reflns_theta_min 1.330
_exptl_absorpt_coefficient_mu 0.095
_exptl_absorpt_correction_T_max 0.998
_exptl_absorpt_correction_T_min 0.788
_exptl_absorpt_correction_type multi-scan
_exptl_crystal_colour colorless
_exptl_crystal_density_diffrn 1.314
_exptl_crystal_description needle
_exptl_crystal_F_000 888
_exptl_crystal_size_max 0.150
_exptl_crystal_size_mid 0.020
_exptl_crystal_size_min 0.020
_refine_diff_density_max 0.203
_refine_diff_density_min -0.245
_refine_diff_density_rms 0.048
_refine_ls_abs_structure_details
;
 Flack x determined using 232 quotients [(I+)-(I-)]/[(I+)+(I-)]
 (Parsons and Flack (2004), Acta Cryst. A60, s61).
;
_refine_ls_abs_structure_Flack 2.5(10)
_refine_ls_extinction_method none
_refine_ls_goodness_of_fit_ref 0.776
_refine_ls_hydrogen_treatment constr
_refine_ls_matrix_type full
_refine_ls_number_parameters 274
_refine_ls_number_reflns 3679
_refine_ls_number_restraints 0
_refine_ls_restrained_S_all 0.776
_refine_ls_R_factor_all 0.2890
_refine_ls_R_factor_gt 0.0627
_refine_ls_shift/su_max 0.000
_refine_ls_shift/su_mean 0.000
_refine_ls_structure_factor_coef Fsqd
_refine_ls_weighting_details 'w=1/[\s^2^(Fo^2^)+(0.0616P)^2^] where P=(Fo^2^+2Fc^2^)/3'
_refine_ls_weighting_scheme calc
_refine_ls_wR_factor_gt 0.1291
_refine_ls_wR_factor_ref 0.1903
_reflns_Friedel_coverage 0.705
_reflns_Friedel_fraction_full 0.974
_reflns_Friedel_fraction_max 1.000
_reflns_number_gt 877
_reflns_number_total 3679
_reflns_threshold_expression 'I > 2\s(I)'
_cod_data_source_file (R)-MA_(1R2S)-ADPE_MeOH_H2O.cif
_cod_data_source_block (R)-MA_(1R,2S)-ADPE_MeOH_H2O
_cod_depositor_comments 'Adding full bibliography for 4511364--4511381.cif.'
_cod_database_code 4511372
_shelx_space_group_comment
;
The symmetry employed for this shelxl refinement is uniquely defined
by the following loop, which should always be used as a source of
symmetry information in preference to the above space-group names.
They are only intended as comments.
;
_shelx_estimated_absorpt_t_min 0.986
_shelx_estimated_absorpt_t_max 0.998
_shelxl_version_number 2013-4

loop_
_space_group_symop_operation_xyz
'x, y, z'
'-x+1/2, -y, z+1/2'
'x+1/2, -y+1/2, -z'
'-x, y+1/2, -z+1/2'

loop_
_atom_site_label
_atom_site_type_symbol
_atom_site_fract_x
_atom_site_fract_y
_atom_site_fract_z
_atom_site_U_iso_or_equiv
_atom_site_adp_type
_atom_site_occupancy
_atom_site_site_symmetry_order
_atom_site_calc_flag
_atom_site_refinement_flags_posn
_atom_site_refinement_flags_adp
O1 O 0.4897(12) 0.3380(7) 0.8555(3) 0.076(2) Uani 1 1 d . .
H1 H 0.4766 0.3895 0.8366 0.114 Uiso 1 1 calc R U
C1 C 0.873(2) 0.4154(9) 0.8563(4) 0.056(3) Uani 1 1 d . .
H2 H 1.0364 0.3922 0.8531 0.067 Uiso 1 1 calc R U
O2 O 0.6528(16) 0.0797(8) 0.6892(3) 0.112(4) Uani 1 1 d . .
H3 H 0.7783 0.0557 0.6988 0.168 Uiso 1 1 calc R U
C2 C 0.978(2) 0.1847(11) 0.9042(5) 0.074(4) Uani 1 1 d . .
H4 H 1.0853 0.1878 0.8810 0.089 Uiso 1 1 calc R U
C3 C 0.662(2) 0.5558(11) 0.9047(5) 0.087(5) Uani 1 1 d . .
H5 H 0.5303 0.5478 0.8869 0.104 Uiso 1 1 calc R U
C4 C 0.623(2) 0.1907(14) 0.7014(4) 0.078(4) Uani 1 1 d . .
H6 H 0.4815 0.1954 0.7195 0.094 Uiso 1 1 calc R U
C5 C 0.617(2) 0.2332(11) 0.9345(5) 0.071(4) Uani 1 1 d . .
H7 H 0.4769 0.2743 0.9330 0.086 Uiso 1 1 calc R U
N1 N 0.8079(15) 0.4780(7) 0.8159(3) 0.075(3) Uani 1 1 d . .
H25 H 0.8178 0.4236 0.7894 0.113 Uiso 1 1 calc R U
H26 H 0.9182 0.5458 0.8113 0.113 Uiso 1 1 calc R U
H27 H 0.6427 0.5081 0.8189 0.113 Uiso 1 1 calc R U
C6 C 0.858(2) 0.4948(9) 0.8946(4) 0.059(3) Uani 1 1 d . .
C7 C 0.7282(17) 0.3044(10) 0.8591(5) 0.065(4) Uani 1 1 d . .
H8 H 0.7677 0.2544 0.8337 0.078 Uiso 1 1 calc R U
C8 C 0.595(2) 0.2714(11) 0.6623(4) 0.076(4) Uani 1 1 d . .
C9 C 0.876(3) 0.1161(11) 0.9756(5) 0.084(5) Uani 1 1 d . .
H9 H 0.9135 0.0750 1.0014 0.101 Uiso 1 1 calc R U
C10 C 0.732(3) 0.3472(12) 0.5952(5) 0.101(5) Uani 1 1 d . .
H10 H 0.8473 0.3514 0.5733 0.121 Uiso 1 1 calc R U
C11 C 0.769(3) 0.2390(10) 0.9007(5) 0.065(4) Uani 1 1 d . .
C12 C 0.831(3) 0.6337(10) 0.9693(4) 0.068(4) Uani 1 1 d . .
H11 H 0.8212 0.6775 0.9953 0.082 Uiso 1 1 calc R U
C13 C 0.657(2) 0.6283(11) 0.9403(4) 0.087(4) Uani 1 1 d . .
H12 H 0.5275 0.6757 0.9445 0.104 Uiso 1 1 calc R U
C14 C 0.665(3) 0.1679(13) 0.9709(5) 0.086(4) Uani 1 1 d . .
H13 H 0.5520 0.1584 0.9929 0.103 Uiso 1 1 calc R U
C15 C 1.019(2) 0.5732(13) 0.9589(5) 0.100(5) Uani 1 1 d . .
H14 H 1.1478 0.5798 0.9776 0.120 Uiso 1 1 calc R U
C16 C 0.360(3) 0.3993(14) 0.6188(7) 0.125(7) Uani 1 1 d . .
H15 H 0.2206 0.4394 0.6142 0.150 Uiso 1 1 calc R U
C17 C 0.387(2) 0.3309(13) 0.6562(6) 0.126(7) Uani 1 1 d . .
H16 H 0.2680 0.3248 0.6771 0.151 Uiso 1 1 calc R U
C18 C 1.028(3) 0.1263(11) 0.9419(5) 0.082(5) Uani 1 1 d . .
H17 H 1.1744 0.0916 0.9446 0.098 Uiso 1 1 calc R U
C19 C 1.038(2) 0.5017(10) 0.9228(5) 0.075(4) Uani 1 1 d . .
H18 H 1.1731 0.4587 0.9180 0.090 Uiso 1 1 calc R U
C20 C 0.767(2) 0.2814(11) 0.6321(4) 0.087(4) Uani 1 1 d . .
H19 H 0.9088 0.2435 0.6365 0.105 Uiso 1 1 calc R U
C21 C 0.528(3) 0.4076(12) 0.5901(7) 0.120(7) Uani 1 1 d . .
H20 H 0.5092 0.4559 0.5654 0.144 Uiso 1 1 calc R U
O3 O 0.2604(18) 0.1930(9) 0.8039(3) 0.104(3) Uani 1 1 d . .
H21 H 0.1713 0.1992 0.7826 0.155 Uiso 1 1 calc R U
O4 O 0.9998(15) 0.1738(8) 0.7282(3) 0.081(3) Uani 1 1 d . .
O5 O 0.804(3) 0.3246(7) 0.7471(3) 0.228(9) Uani 1 1 d . .
C22 C 0.820(4) 0.2368(10) 0.7282(4) 0.086(6) Uani 1 1 d . .
O6 O 0.316(2) 0.4211(8) 0.7520(4) 0.176(5) Uani 1 1 d . .
C23 C 0.301(4) 0.0781(14) 0.8123(5) 0.190(11) Uani 1 1 d . .
H22 H 0.3670 0.0696 0.8416 0.285 Uiso 1 1 calc R U
H23 H 0.4086 0.0480 0.7906 0.285 Uiso 1 1 calc R U
H24 H 0.1572 0.0357 0.8106 0.285 Uiso 1 1 calc R U

loop_
_atom_site_aniso_label
_atom_site_aniso_U_11
_atom_site_aniso_U_22
_atom_site_aniso_U_33
_atom_site_aniso_U_23
_atom_site_aniso_U_13
_atom_site_aniso_U_12
O1 0.060(5) 0.093(7) 0.074(7) -0.023(5) -0.005(5) 0.007(5)
C1 0.063(8) 0.050(8) 0.054(9) -0.021(7) -0.006(8) 0.006(7)
O2 0.101(8) 0.068(6) 0.166(11) 0.054(7) -0.063(8) -0.036(6)
C2 0.052(9) 0.052(9) 0.118(15) -0.027(9) 0.023(9) -0.010(8)
C3 0.063(9) 0.098(11) 0.100(13) -0.049(9) -0.021(9) 0.017(9)
C4 0.065(9) 0.097(12) 0.072(10) 0.036(10) 0.015(8) 0.023(10)
C5 0.062(8) 0.077(10) 0.075(10) -0.038(9) 0.033(10) -0.006(8)
N1 0.074(7) 0.076(7) 0.077(8) -0.049(6) -0.009(6) 0.008(6)
C6 0.062(8) 0.042(8) 0.073(10) -0.018(7) 0.010(9) 0.010(8)
C7 0.026(6) 0.058(9) 0.111(12) -0.048(8) 0.019(8) -0.012(7)
C8 0.061(9) 0.075(10) 0.093(11) 0.045(9) -0.011(9) -0.008(8)
C9 0.059(10) 0.090(11) 0.103(14) -0.032(10) -0.001(11) -0.007(9)
C10 0.092(11) 0.096(11) 0.114(14) 0.062(10) -0.033(10) -0.056(11)
C11 0.083(11) 0.051(9) 0.062(11) -0.017(7) -0.011(10) -0.011(8)
C12 0.081(10) 0.059(8) 0.064(9) -0.013(7) -0.022(9) 0.010(8)
C13 0.085(10) 0.102(11) 0.073(10) -0.045(9) -0.024(9) 0.034(9)
C14 0.079(11) 0.107(13) 0.072(11) -0.008(10) 0.012(10) -0.013(11)
C15 0.058(10) 0.120(13) 0.123(15) -0.064(11) -0.032(10) -0.008(10)
C16 0.065(12) 0.106(15) 0.20(2) 0.067(14) -0.059(13) -0.019(11)
C17 0.045(9) 0.116(14) 0.22(2) 0.093(14) -0.016(11) -0.022(10)
C18 0.071(12) 0.064(10) 0.111(15) 0.013(10) 0.001(11) -0.006(8)
C19 0.050(8) 0.080(10) 0.094(12) -0.035(9) -0.025(9) 0.010(8)
C20 0.053(8) 0.121(12) 0.087(12) 0.051(10) -0.015(9) -0.008(9)
C21 0.096(14) 0.066(11) 0.20(2) 0.046(12) -0.069(15) -0.024(11)
O3 0.125(8) 0.128(8) 0.057(7) -0.020(6) -0.007(6) -0.033(7)
O4 0.082(6) 0.102(8) 0.058(6) 0.022(6) -0.030(6) -0.041(7)
O5 0.61(3) 0.039(5) 0.037(6) -0.018(5) -0.068(11) 0.049(11)
C22 0.21(2) 0.024(9) 0.023(8) 0.004(6) 0.007(12) -0.024(11)
O6 0.279(15) 0.122(8) 0.127(10) -0.005(8) -0.002(11) 0.035(10)
C23 0.36(3) 0.098(13) 0.113(16) -0.041(12) -0.071(19) 0.032(19)

loop_
_atom_type_symbol
_atom_type_description
_atom_type_scat_dispersion_real
_atom_type_scat_dispersion_imag
_atom_type_scat_source
C C 0.0033 0.0016 'International Tables Vol C Tables 4.2.6.8 and 6.1.1.4'
H H 0.0000 0.0000 'International Tables Vol C Tables 4.2.6.8 and 6.1.1.4'
N N 0.0061 0.0033 'International Tables Vol C Tables 4.2.6.8 and 6.1.1.4'
O O 0.0106 0.0060 'International Tables Vol C Tables 4.2.6.8 and 6.1.1.4'

loop_
_geom_angle_atom_site_label_1
_geom_angle_atom_site_label_2
_geom_angle_atom_site_label_3
_geom_angle
N1 C1 C6 109.2(9)
N1 C1 C7 108.7(10)
C6 C1 C7 116.5(10)
C18 C2 C11 119.0(15)
C13 C3 C6 120.7(13)
O2 C4 C22 113.2(11)
O2 C4 C8 112.8(12)
C22 C4 C8 106.6(12)
C11 C5 C14 120.4(14)
C19 C6 C3 117.8(11)
C19 C6 C1 119.2(12)
C3 C6 C1 122.8(12)
O1 C7 C11 110.6(11)
O1 C7 C1 107.0(9)
C11 C7 C1 112.7(10)
C20 C8 C17 120.0(12)
C20 C8 C4 119.9(12)
C17 C8 C4 120.0(14)
C18 C9 C14 117.6(16)
C20 C10 C21 119.9(16)
C5 C11 C2 119.5(13)
C5 C11 C7 124.3(14)
C2 C11 C7 116.1(15)
C15 C12 C13 115.8(12)
C12 C13 C3 122.1(13)
C5 C14 C9 120.7(15)
C12 C15 C19 124.8(13)
C21 C16 C17 119.8(18)
C16 C17 C8 119.2(15)
C9 C18 C2 122.5(15)
C6 C19 C15 118.5(12)
C8 C20 C10 119.3(12)
C16 C21 C10 121.7(18)
O5 C22 O4 124(2)
O5 C22 C4 121(2)
O4 C22 C4 114.7(11)

loop_
_geom_bond_atom_site_label_1
_geom_bond_atom_site_label_2
_geom_bond_distance
O1 C7 1.454(11)
C1 N1 1.487(13)
C1 C6 1.501(14)
C1 C7 1.554(14)
O2 C4 1.365(14)
C2 C18 1.373(16)
C2 C11 1.384(15)
C3 C13 1.383(14)
C3 C6 1.384(13)
C4 C22 1.512(18)
C4 C8 1.535(15)
C5 C11 1.369(15)
C5 C14 1.380(16)
C6 C19 1.363(15)
C7 C11 1.506(15)
C8 C20 1.373(14)
C8 C17 1.412(16)
C9 C18 1.371(16)
C9 C14 1.382(15)
C10 C20 1.384(15)
C10 C21 1.399(17)
C12 C15 1.346(15)
C12 C13 1.350(15)
C15 C19 1.391(15)
C16 C21 1.32(2)
C16 C17 1.408(18)
O3 C23 1.393(15)
O4 C22 1.287(16)
O5 C22 1.185(12)

loop_
_geom_torsion_atom_site_label_1
_geom_torsion_atom_site_label_2
_geom_torsion_atom_site_label_3
_geom_torsion_atom_site_label_4
_geom_torsion
C13 C3 C6 C19 5(2)
C13 C3 C6 C1 -179.8(13)
N1 C1 C6 C19 -130.4(12)
C7 C1 C6 C19 106.1(14)
N1 C1 C6 C3 54.6(15)
C7 C1 C6 C3 -68.9(16)
N1 C1 C7 O1 -53.9(12)
C6 C1 C7 O1 69.9(14)
N1 C1 C7 C11 -175.7(10)
C6 C1 C7 C11 -51.9(14)
O2 C4 C8 C20 -60.9(18)
C22 C4 C8 C20 63.9(18)
O2 C4 C8 C17 116.0(14)
C22 C4 C8 C17 -119.3(14)
C14 C5 C11 C2 -4.0(18)
C14 C5 C11 C7 177.8(11)
C18 C2 C11 C5 -0.2(18)
C18 C2 C11 C7 178.2(11)
O1 C7 C11 C5 -13.0(15)
C1 C7 C11 C5 106.7(12)
O1 C7 C11 C2 168.8(9)
C1 C7 C11 C2 -71.5(12)
C15 C12 C13 C3 7(2)
C6 C3 C13 C12 -7(2)
C11 C5 C14 C9 6(2)
C18 C9 C14 C5 -4(2)
C13 C12 C15 C19 -4(2)
C21 C16 C17 C8 0(3)
C20 C8 C17 C16 1(2)
C4 C8 C17 C16 -176.3(15)
C14 C9 C18 C2 0(2)
C11 C2 C18 C9 2(2)
C3 C6 C19 C15 -3(2)
C1 C6 C19 C15 -178.1(12)
C12 C15 C19 C6 3(2)
C17 C8 C20 C10 -2(2)
C4 C8 C20 C10 174.8(13)
C21 C10 C20 C8 3(2)
C17 C16 C21 C10 2(3)
C20 C10 C21 C16 -3(2)
O2 C4 C22 O5 -167.6(12)
C8 C4 C22 O5 67.8(17)
O2 C4 C22 O4 12.7(16)
C8 C4 C22 O4 -111.9(12)
